data_7232710
loop_
_publ_author_name
'Nohara, Isaak'
'Prescimone, Alessandro'
'H\"aussinger, Daniel'
'Housecroft, Catherine E.'
'Constable, Edwin C.'

_publ_section_title
;
 [Cu(POP)(N^S)][PF6] and [Cu(xantphos)(N^S)][PF6] compounds with
 2-(thiophen-2-yl)pyridines
;
_journal_issue 24
_journal_name_full 'RSC Advances'
_journal_page_first 13646
_journal_paper_doi 10.1039/C9RA02617G
_journal_volume 9
_journal_year 2019
_chemical_compound_source 'Isaak Nohara'
_chemical_formula_moiety 'C50 H43 Cu N O P2 S, F6 P'
_chemical_formula_sum 'C50 H43 Cu F6 N O P3 S'
_chemical_formula_weight 976.36
_space_group_crystal_system triclinic
_space_group_IT_number 2
_space_group_name_Hall '-P 1'
_space_group_name_H-M_alt 'P -1'
_symmetry_space_group_name_Hall '-P 1'
_symmetry_space_group_name_H-M 'P -1'
_atom_sites_solution_hydrogens geom
_atom_sites_solution_primary dual
_audit_creation_date 2019-01-22
_audit_creation_method
;
Olex2 1.2
(compiled May 18 2018 14:05:52 for OlexSys, GUI svn.r5506)
;
_audit_update_record
;
2019-03-01 deposited with the CCDC.    2019-04-24 downloaded from the CCDC.
;
_cell_angle_alpha 82.221(3)
_cell_angle_beta 71.606(3)
_cell_angle_gamma 88.977(3)
_cell_formula_units_Z 2
_cell_length_a 11.5350(5)
_cell_length_b 12.1924(6)
_cell_length_c 17.0548(8)
_cell_measurement_reflns_used 9869
_cell_measurement_temperature 130.0
_cell_measurement_theta_max 69.698
_cell_measurement_theta_min 4.040
_cell_volume 2254.30(19)
_computing_cell_refinement 'SAINT v8.34A (Bruker, 2013)'
_computing_data_collection 'Apex2 (Bruker AXS, 2006)'
_computing_data_reduction 'SAINT v8.34A (Bruker, 2013)'
_computing_molecular_graphics 'Olex2 (Dolomanov et al., 2009)'
_computing_publication_material 'Olex2 (Dolomanov et al., 2009)'
_computing_structure_refinement 'ShelXL (Sheldrick, 2015)'
_computing_structure_solution 'ShelXT (Sheldrick, 2015)'
_diffrn_ambient_temperature 130.0
_diffrn_measured_fraction_theta_full 0.985
_diffrn_measured_fraction_theta_max 0.957
_diffrn_measurement_device_type 'Bruker APEX-II CCD'
_diffrn_measurement_method '\f and \w scans'
_diffrn_radiation_type CuK\a
_diffrn_radiation_wavelength 1.54178
_diffrn_reflns_av_R_equivalents 0.0451
_diffrn_reflns_av_unetI/netI 0.0491
_diffrn_reflns_Laue_measured_fraction_full 0.985
_diffrn_reflns_Laue_measured_fraction_max 0.957
_diffrn_reflns_limit_h_max 13
_diffrn_reflns_limit_h_min -13
_diffrn_reflns_limit_k_max 13
_diffrn_reflns_limit_k_min -14
_diffrn_reflns_limit_l_max 20
_diffrn_reflns_limit_l_min -20
_diffrn_reflns_number 27121
_diffrn_reflns_point_group_measured_fraction_full 0.985
_diffrn_reflns_point_group_measured_fraction_max 0.957
_diffrn_reflns_theta_full 67.679
_diffrn_reflns_theta_max 70.090
_diffrn_reflns_theta_min 2.756
_diffrn_standards_number 0
_exptl_absorpt_coefficient_mu 2.668
_exptl_absorpt_correction_T_max 0.7533
_exptl_absorpt_correction_T_min 0.6588
_exptl_absorpt_correction_type multi-scan
_exptl_absorpt_process_details
;
SADABS-2012/1 (Bruker,2012) was used for absorption correction.
wR2(int) was 0.0749 before and 0.0490 after correction.
The Ratio of minimum to maximum transmission is 0.8746.
The \l/2 correction factor is 0.0015.
;
_exptl_crystal_colour 'clear colourless'
_exptl_crystal_colour_lustre clear
_exptl_crystal_colour_primary colourless
_exptl_crystal_density_diffrn 1.438
_exptl_crystal_description plate
_exptl_crystal_F_000 1004
_exptl_crystal_recrystallization_method 'DCM / Et2O'
_exptl_crystal_size_max 0.14
_exptl_crystal_size_mid 0.12
_exptl_crystal_size_min 0.05
_refine_diff_density_max 1.739
_refine_diff_density_min -0.710
_refine_diff_density_rms 0.093
_refine_ls_extinction_method none
_refine_ls_goodness_of_fit_ref 1.025
_refine_ls_hydrogen_treatment constr
_refine_ls_matrix_type full
_refine_ls_number_parameters 572
_refine_ls_number_reflns 8187
_refine_ls_number_restraints 0
_refine_ls_restrained_S_all 1.025
_refine_ls_R_factor_all 0.0842
_refine_ls_R_factor_gt 0.0603
_refine_ls_shift/su_max 0.000
_refine_ls_shift/su_mean 0.000
_refine_ls_structure_factor_coef Fsqd
_refine_ls_weighting_details 'w=1/[\s^2^(Fo^2^)+(0.0901P)^2^+3.6669P] where P=(Fo^2^+2Fc^2^)/3'
_refine_ls_weighting_scheme calc
_refine_ls_wR_factor_gt 0.1525
_refine_ls_wR_factor_ref 0.1695
_reflns_Friedel_coverage 0.000
_reflns_number_gt 6150
_reflns_number_total 8187
_reflns_threshold_expression 'I > 2\s(I)'
_cod_data_source_file c9ra02617g2.cif
_cod_data_source_block isn147_130k_0m
_cod_database_code 7232710
_shelx_shelxl_version_number 2014/7
_shelx_space_group_comment
;
The symmetry employed for this shelxl refinement is uniquely defined
by the following loop, which should always be used as a source of
symmetry information in preference to the above space-group names.
They are only intended as comments.
;
_shelx_estimated_absorpt_t_max 0.878
_shelx_estimated_absorpt_t_min 0.706
_olex2_refinement_description
;
1. Fixed Uiso
 At 1.2 times of:
  All C(H) groups
 At 1.5 times of:
  All C(H,H,H) groups
2.a Aromatic/amide H refined with riding coordinates:
 C19(H19), C36(H36), C35(H35), C50(H50), C34(H34), C25(H25), C26(H26),
 C23(H23), C13(H13), C44(H44), C40(H40), C27(H27), C46(H46), C21(H21), C49(H49),
  C14(H14), C20(H20), C15(H15), C17(H17), C48(H48), C41(H41), C47(H47),
 C42(H42), C22(H22), C43(H43), C7(H7), C16(H16), C9(H9), C4(H4), C3(H3), C8(H8)
2.b Idealised Me refined as rotating group:
 C32(H32A,H32B,H32C), C31(H31A,H31B,H31C), C11(H11A,H11B,H11C), C2(H2A,H2B,H2C)
;
_olex2_submission_original_sample_id ISN417_130K
_olex2_submission_special_instructions 'No special instructions were received'

loop_
_space_group_symop_operation_xyz
'x, y, z'
'-x, -y, -z'

loop_
_atom_site_label
_atom_site_type_symbol
_atom_site_fract_x
_atom_site_fract_y
_atom_site_fract_z
_atom_site_U_iso_or_equiv
_atom_site_adp_type
_atom_site_occupancy
_atom_site_site_symmetry_order
_atom_site_calc_flag
_atom_site_refinement_flags_posn
Cu1 Cu 0.33656(5) 0.26074(5) 0.31156(3) 0.02559(17) Uani 1 1 d .
P2 P 0.35789(8) 0.07511(8) 0.32941(6) 0.0242(2) Uani 1 1 d .
P1 P 0.41806(8) 0.36200(8) 0.18530(6) 0.0238(2) Uani 1 1 d .
S1 S 0.43172(10) 0.38474(9) 0.39543(7) 0.0360(3) Uani 1 1 d .
P3 P -0.07639(11) 0.62087(12) 0.20135(8) 0.0449(3) Uani 1 1 d .
O1 O 0.3474(2) 0.1427(2) 0.16180(16) 0.0245(5) Uani 1 1 d .
N1 N 0.1809(3) 0.3070(3) 0.3963(2) 0.0286(7) Uani 1 1 d .
C29 C 0.3037(3) 0.2244(3) 0.1135(2) 0.0241(8) Uani 1 1 d .
F3 F -0.1199(5) 0.6997(4) 0.2717(2) 0.1022(15) Uani 1 1 d .
C18 C 0.5777(3) 0.3400(3) 0.1283(2) 0.0257(8) Uani 1 1 d .
C38 C 0.2655(3) 0.0548(3) 0.2003(2) 0.0244(8) Uani 1 1 d .
C24 C 0.3324(3) 0.3341(3) 0.1162(2) 0.0251(8) Uani 1 1 d .
C45 C 0.5055(3) 0.0153(3) 0.2829(2) 0.0280(8) Uani 1 1 d .
F2 F -0.0546(5) 0.7355(3) 0.1371(3) 0.1034(16) Uani 1 1 d .
C39 C 0.3043(4) 0.0091(3) 0.4376(2) 0.0289(8) Uani 1 1 d .
C37 C 0.2600(3) 0.0108(3) 0.2809(2) 0.0252(8) Uani 1 1 d .
C19 C 0.6143(4) 0.3001(3) 0.0518(2) 0.0293(8) Uani 1 1 d .
H19 H 0.5549 0.2829 0.0271 0.035 Uiso 1 1 calc R
C36 C 0.1760(4) -0.0767(3) 0.3213(3) 0.0299(8) Uani 1 1 d .
H36 H 0.1704 -0.1096 0.3762 0.036 Uiso 1 1 calc R
C35 C 0.1010(4) -0.1151(3) 0.2804(3) 0.0322(9) Uani 1 1 d .
H35 H 0.0430 -0.1734 0.3082 0.039 Uiso 1 1 calc R
C33 C 0.1928(3) 0.0161(3) 0.1576(3) 0.0269(8) Uani 1 1 d .
C28 C 0.2316(3) 0.1937(3) 0.0676(2) 0.0270(8) Uani 1 1 d .
C30 C 0.2132(4) 0.0696(4) 0.0681(3) 0.0305(9) Uani 1 1 d .
C6 C 0.1873(4) 0.3278(4) 0.4710(3) 0.0345(9) Uani 1 1 d .
C32 C 0.3310(4) 0.0252(4) 0.0107(3) 0.0361(10) Uani 1 1 d .
H32A H 0.4002 0.0419 0.0291 0.054 Uiso 1 1 calc GR
H32B H 0.3454 0.0607 -0.0468 0.054 Uiso 1 1 calc GR
H32C H 0.3222 -0.0551 0.0132 0.054 Uiso 1 1 calc GR
C50 C 0.5178(4) -0.0986(4) 0.2823(3) 0.0319(9) Uani 1 1 d .
H50 H 0.4480 -0.1466 0.3066 0.038 Uiso 1 1 calc R
C12 C 0.4098(4) 0.5121(3) 0.1834(2) 0.0274(8) Uani 1 1 d .
C10 C 0.0705(4) 0.3032(4) 0.3852(3) 0.0348(9) Uani 1 1 d .
C34 C 0.1098(4) -0.0695(3) 0.1998(3) 0.0298(8) Uani 1 1 d .
H34 H 0.0581 -0.0974 0.1729 0.036 Uiso 1 1 calc R
C25 C 0.2832(4) 0.4165(3) 0.0720(2) 0.0307(9) Uani 1 1 d .
H25 H 0.3006 0.4922 0.0725 0.037 Uiso 1 1 calc R
C26 C 0.2090(4) 0.3885(4) 0.0272(3) 0.0325(9) Uani 1 1 d .
H26 H 0.1745 0.4451 -0.0018 0.039 Uiso 1 1 calc R
C23 C 0.6667(4) 0.3637(4) 0.1638(3) 0.0329(9) Uani 1 1 d .
H23 H 0.6430 0.3905 0.2163 0.039 Uiso 1 1 calc R
C5 C 0.3079(4) 0.3332(4) 0.4802(3) 0.0352(9) Uani 1 1 d .
C13 C 0.5036(4) 0.5852(4) 0.1354(3) 0.0344(9) Uani 1 1 d .
H13 H 0.5784 0.5578 0.1028 0.041 Uiso 1 1 calc R
C44 C 0.3785(4) -0.0539(4) 0.4752(3) 0.0328(9) Uani 1 1 d .
H44 H 0.4598 -0.0678 0.4432 0.039 Uiso 1 1 calc R
C40 C 0.1852(4) 0.0294(4) 0.4859(3) 0.0362(10) Uani 1 1 d .
H40 H 0.1337 0.0735 0.4613 0.043 Uiso 1 1 calc R
C27 C 0.1849(4) 0.2781(4) 0.0247(2) 0.0302(9) Uani 1 1 d .
H27 H 0.1353 0.2602 -0.0072 0.036 Uiso 1 1 calc R
C46 C 0.6075(4) 0.0856(4) 0.2457(3) 0.0344(9) Uani 1 1 d .
H46 H 0.5997 0.1633 0.2455 0.041 Uiso 1 1 calc R
F6 F -0.0357(5) 0.5530(4) 0.1277(3) 0.142(3) Uani 1 1 d .
C21 C 0.8241(4) 0.3088(4) 0.0471(3) 0.0398(10) Uani 1 1 d .
H21 H 0.9080 0.2977 0.0194 0.048 Uiso 1 1 calc R
C49 C 0.6311(4) -0.1425(4) 0.2465(3) 0.0389(10) Uani 1 1 d .
H49 H 0.6393 -0.2202 0.2469 0.047 Uiso 1 1 calc R
C31 C 0.1065(4) 0.0458(4) 0.0373(3) 0.0376(10) Uani 1 1 d .
H31A H 0.0962 -0.0344 0.0399 0.056 Uiso 1 1 calc GR
H31B H 0.1234 0.0812 -0.0204 0.056 Uiso 1 1 calc GR
H31C H 0.0315 0.0753 0.0727 0.056 Uiso 1 1 calc GR
C14 C 0.4890(5) 0.6980(4) 0.1348(3) 0.0419(11) Uani 1 1 d .
H14 H 0.5538 0.7477 0.1016 0.050 Uiso 1 1 calc R
C20 C 0.7368(4) 0.2852(3) 0.0115(3) 0.0352(9) Uani 1 1 d .
H20 H 0.7611 0.2587 -0.0411 0.042 Uiso 1 1 calc R
C15 C 0.3811(4) 0.7390(4) 0.1819(3) 0.0390(10) Uani 1 1 d .
H15 H 0.3710 0.8167 0.1810 0.047 Uiso 1 1 calc R
C17 C 0.3025(4) 0.5532(4) 0.2326(3) 0.0403(10) Uani 1 1 d .
H17 H 0.2389 0.5038 0.2680 0.048 Uiso 1 1 calc R
C48 C 0.7324(4) -0.0718(5) 0.2100(3) 0.0430(11) Uani 1 1 d .
H48 H 0.8103 -0.1013 0.1856 0.052 Uiso 1 1 calc R
C41 C 0.1417(4) -0.0140(4) 0.5694(3) 0.0436(11) Uani 1 1 d .
H41 H 0.0604 -0.0006 0.6015 0.052 Uiso 1 1 calc R
C11 C 0.0666(4) 0.2806(4) 0.3018(3) 0.0417(11) Uani 1 1 d .
H11A H 0.1163 0.3368 0.2581 0.062 Uiso 1 1 calc GR
H11B H -0.0181 0.2829 0.3012 0.062 Uiso 1 1 calc GR
H11C H 0.0990 0.2071 0.2916 0.062 Uiso 1 1 calc GR
C47 C 0.7204(4) 0.0419(4) 0.2090(3) 0.0430(11) Uani 1 1 d .
H47 H 0.7898 0.0899 0.1831 0.052 Uiso 1 1 calc R
C42 C 0.2166(5) -0.0773(4) 0.6062(3) 0.0456(12) Uani 1 1 d .
H42 H 0.1866 -0.1071 0.6635 0.055 Uiso 1 1 calc R
F1 F -0.2093(4) 0.6197(4) 0.2004(5) 0.132(2) Uani 1 1 d .
C22 C 0.7890(4) 0.3484(4) 0.1233(3) 0.0370(10) Uani 1 1 d .
H22 H 0.8490 0.3651 0.1477 0.044 Uiso 1 1 calc R
C43 C 0.3349(4) -0.0967(4) 0.5593(3) 0.0408(10) Uani 1 1 d .
H43 H 0.3866 -0.1395 0.5846 0.049 Uiso 1 1 calc R
C1 C 0.5306(5) 0.3691(4) 0.4541(4) 0.0486(12) Uani 1 1 d .
C7 C 0.0824(5) 0.3444(4) 0.5370(3) 0.0472(12) Uani 1 1 d .
H7 H 0.0885 0.3596 0.5887 0.057 Uiso 1 1 calc R
F5 F -0.1019(7) 0.5124(5) 0.2612(3) 0.163(3) Uani 1 1 d .
C16 C 0.2885(5) 0.6666(4) 0.2300(3) 0.0479(12) Uani 1 1 d .
H16 H 0.2137 0.6946 0.2620 0.057 Uiso 1 1 calc R
C9 C -0.0362(4) 0.3169(5) 0.4493(3) 0.0509(13) Uani 1 1 d .
H9 H -0.1133 0.3114 0.4408 0.061 Uiso 1 1 calc R
C4 C 0.3439(5) 0.3076(5) 0.5496(3) 0.0506(12) Uani 1 1 d .
H4 H 0.2896 0.2791 0.6029 0.061 Uiso 1 1 calc R
C3 C 0.4688(6) 0.3277(5) 0.5340(4) 0.0568(14) Uani 1 1 d .
H3 H 0.5071 0.3135 0.5760 0.068 Uiso 1 1 calc R
F4 F 0.0572(5) 0.6364(6) 0.1945(6) 0.175(3) Uani 1 1 d .
C8 C -0.0302(5) 0.3382(5) 0.5248(3) 0.0546(14) Uani 1 1 d .
H8 H -0.1029 0.3486 0.5685 0.066 Uiso 1 1 calc R
C2 C 0.6625(5) 0.4034(6) 0.4141(5) 0.0665(17) Uani 1 1 d .
H2A H 0.7051 0.3474 0.3800 0.100 Uiso 1 1 calc GR
H2B H 0.6999 0.4104 0.4575 0.100 Uiso 1 1 calc GR
H2C H 0.6688 0.4748 0.3787 0.100 Uiso 1 1 calc GR

loop_
_atom_site_aniso_label
_atom_site_aniso_U_11
_atom_site_aniso_U_22
_atom_site_aniso_U_33
_atom_site_aniso_U_23
_atom_site_aniso_U_13
_atom_site_aniso_U_12
Cu1 0.0258(3) 0.0253(3) 0.0271(3) -0.0084(2) -0.0084(2) 0.0010(2)
P2 0.0234(5) 0.0236(5) 0.0273(5) -0.0073(4) -0.0090(4) 0.0015(4)
P1 0.0245(5) 0.0215(5) 0.0269(5) -0.0072(4) -0.0087(4) -0.0004(4)
S1 0.0353(6) 0.0399(6) 0.0376(6) -0.0120(4) -0.0156(4) -0.0006(4)
P3 0.0339(6) 0.0517(7) 0.0511(7) -0.0207(6) -0.0106(5) 0.0003(5)
O1 0.0233(13) 0.0235(13) 0.0302(14) -0.0086(11) -0.0115(11) 0.0010(10)
N1 0.0252(16) 0.0272(17) 0.0326(18) -0.0076(14) -0.0068(13) 0.0029(13)
C29 0.0233(18) 0.0251(19) 0.0247(18) -0.0053(15) -0.0083(14) 0.0035(15)
F3 0.156(4) 0.107(3) 0.0401(19) -0.028(2) -0.020(2) 0.020(3)
C18 0.0222(18) 0.0227(18) 0.031(2) -0.0029(15) -0.0066(15) -0.0024(15)
C38 0.0198(17) 0.0222(18) 0.034(2) -0.0105(15) -0.0101(15) 0.0034(14)
C24 0.0214(18) 0.0261(19) 0.0269(19) -0.0064(15) -0.0050(14) -0.0001(15)
C45 0.027(2) 0.036(2) 0.0239(18) -0.0096(16) -0.0109(15) 0.0052(17)
F2 0.155(4) 0.057(2) 0.076(3) -0.017(2) -0.001(3) -0.010(3)
C39 0.033(2) 0.026(2) 0.029(2) -0.0107(16) -0.0091(16) -0.0009(16)
C37 0.0225(18) 0.0210(18) 0.035(2) -0.0111(15) -0.0101(15) 0.0041(15)
C19 0.030(2) 0.026(2) 0.032(2) -0.0069(16) -0.0090(16) 0.0005(16)
C36 0.029(2) 0.0227(19) 0.037(2) -0.0074(16) -0.0077(16) 0.0013(16)
C35 0.026(2) 0.0217(19) 0.046(2) -0.0079(17) -0.0046(17) -0.0006(16)
C33 0.0225(19) 0.0247(19) 0.038(2) -0.0131(16) -0.0128(16) 0.0036(15)
C28 0.0194(18) 0.033(2) 0.030(2) -0.0110(16) -0.0062(15) -0.0021(15)
C30 0.027(2) 0.032(2) 0.038(2) -0.0120(17) -0.0146(17) -0.0005(17)
C6 0.041(2) 0.029(2) 0.031(2) -0.0068(17) -0.0073(18) 0.0033(18)
C32 0.038(2) 0.035(2) 0.038(2) -0.0167(19) -0.0104(18) 0.0019(19)
C50 0.033(2) 0.035(2) 0.032(2) -0.0118(17) -0.0143(17) 0.0053(18)
C12 0.033(2) 0.0241(19) 0.0294(19) -0.0091(16) -0.0142(16) 0.0005(16)
C10 0.030(2) 0.034(2) 0.039(2) -0.0108(18) -0.0070(17) 0.0039(18)
C34 0.0254(19) 0.029(2) 0.040(2) -0.0132(17) -0.0133(16) 0.0010(16)
C25 0.032(2) 0.028(2) 0.031(2) -0.0043(16) -0.0075(16) -0.0018(17)
C26 0.030(2) 0.035(2) 0.033(2) -0.0015(17) -0.0128(17) 0.0051(17)
C23 0.032(2) 0.031(2) 0.039(2) -0.0076(17) -0.0139(18) -0.0029(17)
C5 0.046(2) 0.033(2) 0.030(2) -0.0119(17) -0.0137(18) 0.0057(19)
C13 0.036(2) 0.030(2) 0.036(2) -0.0090(17) -0.0059(18) -0.0039(18)
C44 0.037(2) 0.036(2) 0.029(2) -0.0084(17) -0.0142(17) -0.0030(18)
C40 0.038(2) 0.034(2) 0.037(2) -0.0102(18) -0.0095(18) 0.0028(19)
C27 0.0244(19) 0.038(2) 0.031(2) -0.0057(17) -0.0129(16) 0.0014(17)
C46 0.033(2) 0.042(2) 0.031(2) -0.0053(18) -0.0132(17) 0.0039(19)
F6 0.155(5) 0.081(3) 0.137(4) -0.078(3) 0.059(4) -0.052(3)
C21 0.024(2) 0.034(2) 0.054(3) -0.003(2) -0.0028(19) 0.0018(18)
C49 0.042(2) 0.044(3) 0.039(2) -0.020(2) -0.020(2) 0.017(2)
C31 0.038(2) 0.040(2) 0.043(2) -0.008(2) -0.023(2) -0.0078(19)
C14 0.053(3) 0.027(2) 0.045(3) -0.0054(19) -0.013(2) -0.010(2)
C20 0.037(2) 0.028(2) 0.036(2) -0.0097(18) -0.0041(18) 0.0017(18)
C15 0.055(3) 0.025(2) 0.047(3) -0.0116(19) -0.027(2) 0.003(2)
C17 0.031(2) 0.030(2) 0.055(3) -0.010(2) -0.005(2) 0.0002(18)
C48 0.034(2) 0.067(3) 0.033(2) -0.016(2) -0.0140(18) 0.017(2)
C41 0.040(2) 0.050(3) 0.037(2) -0.015(2) -0.0011(19) -0.002(2)
C11 0.030(2) 0.052(3) 0.047(3) -0.014(2) -0.0147(19) 0.003(2)
C47 0.031(2) 0.059(3) 0.036(2) 0.001(2) -0.0088(18) 0.002(2)
C42 0.052(3) 0.054(3) 0.029(2) -0.006(2) -0.008(2) -0.017(2)
F1 0.080(3) 0.095(4) 0.254(7) -0.048(4) -0.089(4) 0.005(3)
C22 0.029(2) 0.035(2) 0.051(3) -0.004(2) -0.0174(19) -0.0061(18)
C43 0.044(3) 0.048(3) 0.034(2) -0.003(2) -0.018(2) -0.007(2)
C1 0.046(3) 0.045(3) 0.069(4) -0.021(3) -0.035(3) 0.011(2)
C7 0.050(3) 0.053(3) 0.034(2) -0.012(2) -0.004(2) 0.005(2)
F5 0.221(7) 0.119(4) 0.091(4) 0.043(3) 0.006(4) 0.071(5)
C16 0.045(3) 0.034(2) 0.065(3) -0.021(2) -0.014(2) 0.012(2)
C9 0.032(2) 0.062(3) 0.054(3) -0.011(3) -0.005(2) 0.005(2)
C4 0.064(3) 0.051(3) 0.040(3) -0.006(2) -0.022(2) 0.008(3)
C3 0.070(4) 0.060(3) 0.057(3) -0.013(3) -0.043(3) 0.014(3)
F4 0.082(3) 0.166(6) 0.326(10) -0.080(7) -0.115(5) 0.016(4)
C8 0.041(3) 0.071(4) 0.043(3) -0.018(3) 0.002(2) 0.006(3)
C2 0.048(3) 0.068(4) 0.101(5) -0.023(4) -0.044(3) 0.008(3)

loop_
_atom_type_symbol
_atom_type_description
_atom_type_scat_dispersion_real
_atom_type_scat_dispersion_imag
_atom_type_scat_source
C C 0.0181 0.0091 'International Tables Vol C Tables 4.2.6.8 and 6.1.1.4'
H H 0.0000 0.0000 'International Tables Vol C Tables 4.2.6.8 and 6.1.1.4'
Cu Cu -1.9646 0.5888 'International Tables Vol C Tables 4.2.6.8 and 6.1.1.4'
F F 0.0727 0.0534 'International Tables Vol C Tables 4.2.6.8 and 6.1.1.4'
N N 0.0311 0.0180 'International Tables Vol C Tables 4.2.6.8 and 6.1.1.4'
O O 0.0492 0.0322 'International Tables Vol C Tables 4.2.6.8 and 6.1.1.4'
P P 0.2955 0.4335 'International Tables Vol C Tables 4.2.6.8 and 6.1.1.4'
S S 0.3331 0.5567 'International Tables Vol C Tables 4.2.6.8 and 6.1.1.4'

loop_
_geom_angle_atom_site_label_1
_geom_angle_atom_site_label_2
_geom_angle_atom_site_label_3
_geom_angle
P2 Cu1 S1 118.75(4)
P1 Cu1 P2 120.86(4)
P1 Cu1 S1 96.23(4)
N1 Cu1 P2 111.35(10)
N1 Cu1 P1 121.48(10)
N1 Cu1 S1 79.40(10)
C45 P2 Cu1 120.15(14)
C45 P2 C39 105.65(18)
C45 P2 C37 102.08(17)
C39 P2 Cu1 114.89(13)
C39 P2 C37 103.36(18)
C37 P2 Cu1 108.74(13)
C18 P1 Cu1 117.59(13)
C18 P1 C24 105.35(17)
C18 P1 C12 103.91(18)
C24 P1 Cu1 109.64(13)
C24 P1 C12 103.28(18)
C12 P1 Cu1 115.67(13)
C5 S1 Cu1 84.21(14)
C1 S1 Cu1 138.11(18)
C1 S1 C5 92.3(3)
F3 P3 F2 84.5(2)
F6 P3 F3 175.0(3)
F6 P3 F2 90.7(3)
F1 P3 F3 87.0(3)
F1 P3 F2 87.6(3)
F1 P3 F6 91.4(3)
F5 P3 F3 95.8(3)
F5 P3 F2 177.6(4)
F5 P3 F6 88.9(3)
F5 P3 F1 90.0(4)
F4 P3 F3 92.1(4)
F4 P3 F2 84.7(4)
F4 P3 F6 88.9(4)
F4 P3 F1 172.4(4)
F4 P3 F5 97.6(4)
C38 O1 C29 114.1(3)
C6 N1 Cu1 118.0(3)
C10 N1 Cu1 122.4(3)
C10 N1 C6 118.9(3)
O1 C29 C28 119.4(3)
C24 C29 O1 117.1(3)
C24 C29 C28 123.5(4)
C19 C18 P1 123.0(3)
C19 C18 C23 118.8(4)
C23 C18 P1 118.2(3)
O1 C38 C37 117.1(3)
O1 C38 C33 119.4(3)
C37 C38 C33 123.5(4)
C29 C24 P1 118.5(3)
C29 C24 C25 117.4(4)
C25 C24 P1 123.7(3)
C50 C45 P2 121.5(3)
C46 C45 P2 118.9(3)
C46 C45 C50 119.6(4)
C44 C39 P2 123.0(3)
C44 C39 C40 118.8(4)
C40 C39 P2 118.1(3)
C38 C37 P2 117.9(3)
C38 C37 C36 117.9(3)
C36 C37 P2 124.2(3)
C18 C19 H19 119.8
C20 C19 C18 120.3(4)
C20 C19 H19 119.8
C37 C36 H36 120.2
C35 C36 C37 119.5(4)
C35 C36 H36 120.2
C36 C35 H35 119.6
C34 C35 C36 120.9(4)
C34 C35 H35 119.6
C38 C33 C30 117.4(3)
C34 C33 C38 117.1(4)
C34 C33 C30 125.5(3)
C29 C28 C30 117.0(4)
C27 C28 C29 117.1(4)
C27 C28 C30 125.9(4)
C33 C30 C28 106.0(3)
C33 C30 C32 109.3(3)
C33 C30 C31 112.1(3)
C28 C30 C32 108.7(3)
C31 C30 C28 111.8(3)
C31 C30 C32 109.0(3)
N1 C6 C5 117.4(4)
N1 C6 C7 121.8(4)
C7 C6 C5 120.8(4)
C30 C32 H32A 109.5
C30 C32 H32B 109.5
C30 C32 H32C 109.5
H32A C32 H32B 109.5
H32A C32 H32C 109.5
H32B C32 H32C 109.5
C45 C50 H50 119.7
C49 C50 C45 120.5(4)
C49 C50 H50 119.7
C13 C12 P1 123.5(3)
C13 C12 C17 119.3(4)
C17 C12 P1 117.2(3)
N1 C10 C11 117.6(4)
N1 C10 C9 121.3(4)
C9 C10 C11 121.1(4)
C35 C34 C33 121.1(4)
C35 C34 H34 119.4
C33 C34 H34 119.4
C24 C25 H25 119.8
C26 C25 C24 120.3(4)
C26 C25 H25 119.8
C25 C26 H26 119.8
C25 C26 C27 120.4(4)
C27 C26 H26 119.8
C18 C23 H23 119.7
C22 C23 C18 120.5(4)
C22 C23 H23 119.7
C6 C5 S1 119.9(3)
C4 C5 S1 110.0(4)
C4 C5 C6 130.1(4)
C12 C13 H13 119.9
C14 C13 C12 120.2(4)
C14 C13 H13 119.9
C39 C44 H44 119.7
C39 C44 C43 120.5(4)
C43 C44 H44 119.7
C39 C40 H40 119.7
C41 C40 C39 120.6(4)
C41 C40 H40 119.7
C28 C27 C26 121.3(4)
C28 C27 H27 119.4
C26 C27 H27 119.4
C45 C46 H46 120.1
C47 C46 C45 119.9(4)
C47 C46 H46 120.1
C20 C21 H21 120.0
C20 C21 C22 119.9(4)
C22 C21 H21 120.0
C50 C49 H49 120.3
C48 C49 C50 119.4(4)
C48 C49 H49 120.3
C30 C31 H31A 109.5
C30 C31 H31B 109.5
C30 C31 H31C 109.5
H31A C31 H31B 109.5
H31A C31 H31C 109.5
H31B C31 H31C 109.5
C13 C14 H14 119.7
C15 C14 C13 120.6(4)
C15 C14 H14 119.7
C19 C20 H20 119.8
C21 C20 C19 120.4(4)
C21 C20 H20 119.8
C14 C15 H15 120.4
C16 C15 C14 119.2(4)
C16 C15 H15 120.4
C12 C17 H17 120.2
C16 C17 C12 119.6(4)
C16 C17 H17 120.2
C49 C48 H48 119.9
C49 C48 C47 120.3(4)
C47 C48 H48 119.9
C40 C41 H41 119.9
C40 C41 C42 120.2(4)
C42 C41 H41 119.9
C10 C11 H11A 109.5
C10 C11 H11B 109.5
C10 C11 H11C 109.5
H11A C11 H11B 109.5
H11A C11 H11C 109.5
H11B C11 H11C 109.5
C46 C47 C48 120.3(5)
C46 C47 H47 119.9
C48 C47 H47 119.9
C41 C42 H42 120.1
C43 C42 C41 119.8(4)
C43 C42 H42 120.1
C23 C22 C21 120.0(4)
C23 C22 H22 120.0
C21 C22 H22 120.0
C44 C43 H43 119.9
C42 C43 C44 120.2(4)
C42 C43 H43 119.9
C3 C1 S1 110.0(4)
C3 C1 C2 130.3(5)
C2 C1 S1 119.7(5)
C6 C7 H7 120.8
C8 C7 C6 118.4(5)
C8 C7 H7 120.8
C15 C16 C17 121.0(4)
C15 C16 H16 119.5
C17 C16 H16 119.5
C10 C9 H9 120.0
C8 C9 C10 120.0(5)
C8 C9 H9 120.0
C5 C4 H4 123.4
C5 C4 C3 113.2(5)
C3 C4 H4 123.4
C1 C3 C4 114.5(5)
C1 C3 H3 122.7
C4 C3 H3 122.7
C7 C8 H8 120.2
C9 C8 C7 119.6(4)
C9 C8 H8 120.2
C1 C2 H2A 109.5
C1 C2 H2B 109.5
C1 C2 H2C 109.5
H2A C2 H2B 109.5
H2A C2 H2C 109.5
H2B C2 H2C 109.5

loop_
_geom_bond_atom_site_label_1
_geom_bond_atom_site_label_2
_geom_bond_distance
Cu1 P2 2.2621(11)
Cu1 P1 2.2559(11)
Cu1 S1 2.6780(12)
Cu1 N1 2.044(3)
P2 C45 1.822(4)
P2 C39 1.824(4)
P2 C37 1.836(4)
P1 C18 1.825(4)
P1 C24 1.826(4)
P1 C12 1.828(4)
S1 C5 1.735(5)
S1 C1 1.732(5)
P3 F3 1.591(4)
P3 F2 1.625(5)
P3 F6 1.542(4)
P3 F1 1.539(4)
P3 F5 1.529(5)
P3 F4 1.521(5)
O1 C29 1.396(5)
O1 C38 1.387(5)
N1 C6 1.357(5)
N1 C10 1.348(5)
C29 C24 1.394(5)
C29 C28 1.396(5)
C18 C19 1.391(5)
C18 C23 1.399(5)
C38 C37 1.388(6)
C38 C33 1.396(5)
C24 C25 1.395(6)
C45 C50 1.395(6)
C45 C46 1.392(6)
C39 C44 1.388(6)
C39 C40 1.399(6)
C37 C36 1.403(6)
C19 H19 0.9500
C19 C20 1.383(6)
C36 H36 0.9500
C36 C35 1.393(6)
C35 H35 0.9500
C35 C34 1.384(6)
C33 C30 1.523(6)
C33 C34 1.387(6)
C28 C30 1.530(6)
C28 C27 1.381(6)
C30 C32 1.541(5)
C30 C31 1.528(5)
C6 C5 1.452(6)
C6 C7 1.401(6)
C32 H32A 0.9800
C32 H32B 0.9800
C32 H32C 0.9800
C50 H50 0.9500
C50 C49 1.389(6)
C12 C13 1.383(6)
C12 C17 1.387(6)
C10 C11 1.500(6)
C10 C9 1.390(6)
C34 H34 0.9500
C25 H25 0.9500
C25 C26 1.388(6)
C26 H26 0.9500
C26 C27 1.389(6)
C23 H23 0.9500
C23 C22 1.383(6)
C5 C4 1.368(7)
C13 H13 0.9500
C13 C14 1.382(6)
C44 H44 0.9500
C44 C43 1.391(6)
C40 H40 0.9500
C40 C41 1.382(7)
C27 H27 0.9500
C46 H46 0.9500
C46 C47 1.386(6)
C21 H21 0.9500
C21 C20 1.382(6)
C21 C22 1.384(7)
C49 H49 0.9500
C49 C48 1.388(7)
C31 H31A 0.9800
C31 H31B 0.9800
C31 H31C 0.9800
C14 H14 0.9500
C14 C15 1.379(7)
C20 H20 0.9500
C15 H15 0.9500
C15 C16 1.370(7)
C17 H17 0.9500
C17 C16 1.386(7)
C48 H48 0.9500
C48 C47 1.389(8)
C41 H41 0.9500
C41 C42 1.387(7)
C11 H11A 0.9800
C11 H11B 0.9800
C11 H11C 0.9800
C47 H47 0.9500
C42 H42 0.9500
C42 C43 1.382(7)
C22 H22 0.9500
C43 H43 0.9500
C1 C3 1.353(8)
C1 C2 1.499(8)
C7 H7 0.9500
C7 C8 1.383(7)
C16 H16 0.9500
C9 H9 0.9500
C9 C8 1.370(8)
C4 H4 0.9500
C4 C3 1.400(8)
C3 H3 0.9500
C8 H8 0.9500
C2 H2A 0.9800
C2 H2B 0.9800
C2 H2C 0.9800
